data_1559758
loop_
_publ_author_name
'Millward, Makenzie J.'
'Ellis, Emily'
'Ward, John W.'
'Clayden, Jonathan'

_publ_section_title
;
 Hydantoin-bridged medium ring scaffolds by migratory insertion of
 urea-tethered nitrile anions into aromatic C-N bonds.
;
_journal_issue 6
_journal_name_full 'Chemical science'
_journal_page_first 2091
_journal_page_last 2096
_journal_paper_doi 10.1039/d0sc06188c
_journal_volume 12
_journal_year 2020
_chemical_formula_moiety 'C14 H17 N3 O, H2 O'
_chemical_formula_sum 'C14 H19 N3 O2'
_chemical_formula_weight 261.32
_space_group_crystal_system monoclinic
_space_group_IT_number 14
_space_group_name_Hall '-P 2ybc'
_space_group_name_H-M_alt 'P 1 21/c 1'
_atom_sites_solution_hydrogens mixed
_atom_sites_solution_primary dual
_audit_creation_date 2018-09-05
_audit_creation_method
;
Olex2 1.2
(compiled 2018.05.29 svn.r3508 for OlexSys, GUI svn.r5506)
;
_audit_update_record
;
2020-03-30 deposited with the CCDC.	2020-12-11 downloaded from the CCDC.
;
_cell_angle_alpha 90
_cell_angle_beta 90.8030(10)
_cell_angle_gamma 90
_cell_formula_units_Z 4
_cell_length_a 8.1323(2)
_cell_length_b 8.1695(2)
_cell_length_c 19.3253(4)
_cell_measurement_reflns_used 4478
_cell_measurement_temperature 100(2)
_cell_measurement_theta_max 27.884
_cell_measurement_theta_min 2.707
_cell_volume 1283.79(5)
_computing_cell_refinement 'SAINT V8.38A (Bruker, 2016)'
_computing_data_collection 'Bruker Apex suite'
_computing_data_reduction 'SAINT V8.38A (Bruker, 2016)'
_computing_molecular_graphics 'Olex2 (Dolomanov et al., 2009)'
_computing_publication_material 'Olex2 (Dolomanov et al., 2009)'
_computing_structure_refinement 'ShelXL (Sheldrick, 2015)'
_computing_structure_solution 'ShelXT (Sheldrick, 2015)'
_diffrn_ambient_temperature 100(2)
_diffrn_detector 'Bruker area detector'
_diffrn_detector_type 'CCD area detector'
_diffrn_measured_fraction_theta_full 1.000
_diffrn_measured_fraction_theta_max 0.998
_diffrn_measurement_device 'Bruker Apex II kappa CCD area detector'
_diffrn_measurement_device_type 'Bruker APEX-II CCD'
_diffrn_measurement_method '\f and \w scans'
_diffrn_radiation_monochromator graphite
_diffrn_radiation_type MoK\a
_diffrn_radiation_wavelength 0.71073
_diffrn_reflns_av_R_equivalents 0.0225
_diffrn_reflns_av_unetI/netI 0.0217
_diffrn_reflns_Laue_measured_fraction_full 1.000
_diffrn_reflns_Laue_measured_fraction_max 0.998
_diffrn_reflns_limit_h_max 10
_diffrn_reflns_limit_h_min -10
_diffrn_reflns_limit_k_max 7
_diffrn_reflns_limit_k_min -10
_diffrn_reflns_limit_l_max 25
_diffrn_reflns_limit_l_min -21
_diffrn_reflns_number 11411
_diffrn_reflns_point_group_measured_fraction_full 1.000
_diffrn_reflns_point_group_measured_fraction_max 0.998
_diffrn_reflns_theta_full 25.242
_diffrn_reflns_theta_max 27.902
_diffrn_reflns_theta_min 2.505
_diffrn_source 'fine-focus sealed tube'
_diffrn_standards_number 0
_exptl_absorpt_coefficient_mu 0.092
_exptl_absorpt_correction_T_max 0.7456
_exptl_absorpt_correction_T_min 0.6403
_exptl_absorpt_correction_type multi-scan
_exptl_absorpt_process_details
'SADABS-2016/2 (Bruker,2016/2) was used for absorption correction. wR2(int) was 0.0480 before and 0.0355 after correction. The Ratio of minimum to maximum transmission is 0.8588. The \l/2 correction factor is Not present.'
_exptl_crystal_colour colourless
_exptl_crystal_colour_primary colourless
_exptl_crystal_density_diffrn 1.352
_exptl_crystal_description block
_exptl_crystal_F_000 560
_exptl_crystal_recrystallization_method 'Re-crystallisation from solvent: DCM:Et2O'
_exptl_crystal_size_max 0.492
_exptl_crystal_size_mid 0.406
_exptl_crystal_size_min 0.373
_refine_diff_density_max 0.453
_refine_diff_density_min -0.349
_refine_diff_density_rms 0.050
_refine_ls_extinction_method none
_refine_ls_goodness_of_fit_ref 1.119
_refine_ls_hydrogen_treatment mixed
_refine_ls_matrix_type full
_refine_ls_number_parameters 181
_refine_ls_number_reflns 3068
_refine_ls_number_restraints 1
_refine_ls_restrained_S_all 1.119
_refine_ls_R_factor_all 0.0507
_refine_ls_R_factor_gt 0.0448
_refine_ls_shift/su_max 0.001
_refine_ls_shift/su_mean 0.000
_refine_ls_structure_factor_coef Fsqd
_refine_ls_weighting_details 'w=1/[\s^2^(Fo^2^)+(0.0339P)^2^+1.0698P] where P=(Fo^2^+2Fc^2^)/3'
_refine_ls_weighting_scheme calc
_refine_ls_wR_factor_gt 0.1036
_refine_ls_wR_factor_ref 0.1067
_reflns_Friedel_coverage 0.000
_reflns_number_gt 2749
_reflns_number_total 3068
_reflns_threshold_expression 'I > 2\s(I)'
_cod_data_source_file d0sc06188c2.cif
_cod_data_source_block testm1
_cod_depositor_comments
;Adding full bibliography for 1559758--1559767.cif.

 Adding full bibliography for 1559758--1559767.cif.
;
_cod_database_code 1559758
_shelx_shelxl_version_number 2017/1
_shelx_space_group_comment
;
The symmetry employed for this shelxl refinement is uniquely defined
by the following loop, which should always be used as a source of
symmetry information in preference to the above space-group names.
They are only intended as comments.
;
_shelx_estimated_absorpt_t_max 0.966
_shelx_estimated_absorpt_t_min 0.956
_olex2_refinement_description
;
1. Fixed Uiso
 At 1.2 times of:
  All C(H) groups, All C(H,H) groups
 At 1.5 times of:
  All C(H,H,H) groups, All O(H,H) groups
2. Restrained distances
 N3-H3
 0.87 with sigma of 0.01
3.a Free rotating group:
 O2(H2A,H2B)
3.b Secondary CH2 refined with riding coordinates:
 C6(H6A,H6B), C7(H7A,H7B), C8(H8A,H8B)
3.c Aromatic/amide H refined with riding coordinates:
 C11(H11), C12(H12), C13(H13), C14(H14)
3.d Idealised Me refined as rotating group:
 C9(H9A,H9B,H9C), C10(H10A,H10B,H10C)
;
_olex2_submission_special_instructions 'No special instructions were received'

loop_
_space_group_symop_operation_xyz
'x, y, z'
'-x, y+1/2, -z+1/2'
'-x, -y, -z'
'x, -y-1/2, z-1/2'

loop_
_atom_site_label
_atom_site_type_symbol
_atom_site_fract_x
_atom_site_fract_y
_atom_site_fract_z
_atom_site_U_iso_or_equiv
_atom_site_adp_type
_atom_site_occupancy
_atom_site_site_symmetry_order
_atom_site_calc_flag
_atom_site_refinement_flags_posn
_atom_site_refinement_flags_adp
_atom_site_refinement_flags_occupancy
_atom_site_disorder_assembly
_atom_site_disorder_group
O1 O 0.80261(14) 0.21176(13) 0.55608(5) 0.0183(2) Uani 1 1 d . . . . .
N1 N 0.78348(15) 0.40200(14) 0.46810(6) 0.0124(2) Uani 1 1 d . . . . .
N2 N 0.87075(15) 0.15080(14) 0.44225(6) 0.0126(2) Uani 1 1 d . . . . .
N3 N 0.91686(15) 0.17789(17) 0.32251(7) 0.0173(3) Uani 1 1 d D . . . .
C1 C 0.81628(17) 0.25350(18) 0.49566(7) 0.0133(3) Uani 1 1 d . . . . .
C2 C 0.78538(16) 0.39918(16) 0.39192(7) 0.0107(3) Uani 1 1 d . . . . .
C3 C 0.86769(16) 0.23468(17) 0.37923(7) 0.0109(3) Uani 1 1 d . . . . .
C4 C 0.60864(16) 0.38842(17) 0.36160(7) 0.0107(3) Uani 1 1 d . . . . .
C5 C 0.50272(16) 0.25212(17) 0.37226(7) 0.0115(3) Uani 1 1 d . . . . .
C6 C 0.52754(17) 0.10581(17) 0.42119(7) 0.0130(3) Uani 1 1 d . . . . .
H6A H 0.418661 0.053929 0.427234 0.016 Uiso 1 1 calc R . . . .
H6B H 0.561388 0.150273 0.466862 0.016 Uiso 1 1 calc R . . . .
C7 C 0.65060(18) -0.03238(17) 0.40307(7) 0.0143(3) Uani 1 1 d . . . . .
H7A H 0.599437 -0.139360 0.413523 0.017 Uiso 1 1 calc R . . . .
H7B H 0.671579 -0.029026 0.352756 0.017 Uiso 1 1 calc R . . . .
C8 C 0.81542(18) -0.02052(17) 0.44227(7) 0.0141(3) Uani 1 1 d . . . . .
H8A H 0.802393 -0.059109 0.490443 0.017 Uiso 1 1 calc R . . . .
H8B H 0.898177 -0.090561 0.419626 0.017 Uiso 1 1 calc R . . . .
C9 C 0.72580(18) 0.53969(18) 0.50809(8) 0.0164(3) Uani 1 1 d . . . . .
H9A H 0.697195 0.502676 0.554635 0.025 Uiso 1 1 calc GR . . . .
H9B H 0.628458 0.587083 0.485325 0.025 Uiso 1 1 calc GR . . . .
H9C H 0.812666 0.622572 0.511408 0.025 Uiso 1 1 calc GR . . . .
C10 C 0.88878(18) 0.53922(17) 0.36398(8) 0.0147(3) Uani 1 1 d . . . . .
H10A H 0.838538 0.643907 0.376578 0.022 Uiso 1 1 calc GR . . . .
H10B H 0.894238 0.530813 0.313482 0.022 Uiso 1 1 calc GR . . . .
H10C H 1.000076 0.533034 0.383917 0.022 Uiso 1 1 calc GR . . . .
C11 C 0.55290(18) 0.51790(18) 0.32040(7) 0.0144(3) Uani 1 1 d . . . . .
H11 H 0.623296 0.609117 0.313571 0.017 Uiso 1 1 calc R . . . .
C12 C 0.39834(18) 0.51813(19) 0.28904(7) 0.0173(3) Uani 1 1 d . . . . .
H12 H 0.362178 0.609942 0.262776 0.021 Uiso 1 1 calc R . . . .
C13 C 0.29777(18) 0.3833(2) 0.29649(7) 0.0173(3) Uani 1 1 d . . . . .
H13 H 0.193524 0.379414 0.273742 0.021 Uiso 1 1 calc R . . . .
C14 C 0.35041(17) 0.25357(18) 0.33753(7) 0.0148(3) Uani 1 1 d . . . . .
H14 H 0.279968 0.161608 0.342268 0.018 Uiso 1 1 calc R . . . .
O2 O 0.90250(15) 0.12550(14) 0.69510(6) 0.0212(3) Uani 1 1 d . . . . .
H2A H 0.959060 0.039565 0.683613 0.032 Uiso 1 1 d G . . . .
H2B H 0.863022 0.162658 0.656094 0.032 Uiso 1 1 d G . . . .
H3 H 0.910(4) 0.239(3) 0.2861(11) 0.085(11) Uiso 1 1 d D . . A 1

loop_
_atom_site_aniso_label
_atom_site_aniso_U_11
_atom_site_aniso_U_22
_atom_site_aniso_U_33
_atom_site_aniso_U_23
_atom_site_aniso_U_13
_atom_site_aniso_U_12
O1 0.0247(6) 0.0192(5) 0.0109(5) 0.0013(4) -0.0028(4) 0.0024(4)
N1 0.0159(6) 0.0118(6) 0.0094(5) -0.0016(4) -0.0014(4) 0.0021(4)
N2 0.0147(6) 0.0105(5) 0.0125(5) -0.0004(4) -0.0017(4) 0.0016(5)
N3 0.0131(6) 0.0209(7) 0.0182(6) -0.0066(5) 0.0025(5) -0.0037(5)
C1 0.0120(6) 0.0144(6) 0.0134(6) -0.0009(5) -0.0035(5) 0.0008(5)
C2 0.0120(6) 0.0100(6) 0.0102(6) -0.0012(5) -0.0003(5) -0.0003(5)
C3 0.0083(6) 0.0101(6) 0.0143(6) 0.0000(5) -0.0021(5) -0.0011(5)
C4 0.0107(6) 0.0117(6) 0.0098(6) -0.0014(5) 0.0005(5) 0.0009(5)
C5 0.0123(6) 0.0119(6) 0.0104(6) -0.0012(5) 0.0013(5) 0.0011(5)
C6 0.0128(6) 0.0123(6) 0.0141(6) 0.0018(5) 0.0013(5) -0.0016(5)
C7 0.0177(7) 0.0096(6) 0.0154(6) 0.0008(5) -0.0004(5) -0.0012(5)
C8 0.0182(7) 0.0092(6) 0.0150(6) 0.0014(5) 0.0002(5) 0.0022(5)
C9 0.0193(7) 0.0141(7) 0.0157(7) -0.0047(5) -0.0007(5) 0.0036(6)
C10 0.0146(6) 0.0112(6) 0.0182(7) -0.0005(5) 0.0002(5) -0.0025(5)
C11 0.0164(7) 0.0131(6) 0.0137(6) 0.0014(5) 0.0010(5) 0.0001(5)
C12 0.0182(7) 0.0193(7) 0.0142(7) 0.0032(6) -0.0016(5) 0.0058(6)
C13 0.0130(6) 0.0251(8) 0.0138(6) -0.0017(6) -0.0021(5) 0.0033(6)
C14 0.0125(6) 0.0175(7) 0.0145(6) -0.0030(5) 0.0006(5) -0.0012(5)
O2 0.0304(6) 0.0177(5) 0.0156(5) 0.0001(4) -0.0023(4) 0.0077(5)

loop_
_atom_type_symbol
_atom_type_description
_atom_type_scat_dispersion_real
_atom_type_scat_dispersion_imag
_atom_type_scat_source
C C 0.0033 0.0016 'International Tables Vol C Tables 4.2.6.8 and 6.1.1.4'
H H 0.0000 0.0000 'International Tables Vol C Tables 4.2.6.8 and 6.1.1.4'
N N 0.0061 0.0033 'International Tables Vol C Tables 4.2.6.8 and 6.1.1.4'
O O 0.0106 0.0060 'International Tables Vol C Tables 4.2.6.8 and 6.1.1.4'

loop_
_geom_angle_atom_site_label_1
_geom_angle_atom_site_label_2
_geom_angle_atom_site_label_3
_geom_angle
_geom_angle_site_symmetry_1
_geom_angle_site_symmetry_3
_geom_angle_publ_flag
C1 N1 C2 112.06(11) . . ?
C1 N1 C9 123.49(12) . . ?
C9 N1 C2 123.66(11) . . ?
C1 N2 C8 117.92(12) . . ?
C3 N2 C1 110.19(11) . . ?
C3 N2 C8 117.73(11) . . ?
C3 N3 H3 119(2) . . ?
O1 C1 N1 127.38(13) . . ?
O1 C1 N2 124.62(13) . . ?
N1 C1 N2 108.00(12) . . ?
N1 C2 C3 100.70(10) . . ?
N1 C2 C4 110.90(11) . . ?
N1 C2 C10 110.87(11) . . ?
C3 C2 C4 107.28(11) . . ?
C3 C2 C10 111.08(11) . . ?
C10 C2 C4 115.02(11) . . ?
N2 C3 C2 107.15(11) . . ?
N3 C3 N2 125.13(13) . . ?
N3 C3 C2 127.62(13) . . ?
C5 C4 C2 123.38(12) . . ?
C11 C4 C2 117.74(12) . . ?
C11 C4 C5 118.86(12) . . ?
C4 C5 C6 128.53(12) . . ?
C14 C5 C4 117.17(12) . . ?
C14 C5 C6 114.17(12) . . ?
C5 C6 H6A 107.2 . . ?
C5 C6 H6B 107.2 . . ?
C5 C6 C7 120.46(11) . . ?
H6A C6 H6B 106.8 . . ?
C7 C6 H6A 107.2 . . ?
C7 C6 H6B 107.2 . . ?
C6 C7 H7A 108.8 . . ?
C6 C7 H7B 108.8 . . ?
H7A C7 H7B 107.7 . . ?
C8 C7 C6 113.87(11) . . ?
C8 C7 H7A 108.8 . . ?
C8 C7 H7B 108.8 . . ?
N2 C8 C7 108.99(11) . . ?
N2 C8 H8A 109.9 . . ?
N2 C8 H8B 109.9 . . ?
C7 C8 H8A 109.9 . . ?
C7 C8 H8B 109.9 . . ?
H8A C8 H8B 108.3 . . ?
N1 C9 H9A 109.5 . . ?
N1 C9 H9B 109.5 . . ?
N1 C9 H9C 109.5 . . ?
H9A C9 H9B 109.5 . . ?
H9A C9 H9C 109.5 . . ?
H9B C9 H9C 109.5 . . ?
C2 C10 H10A 109.5 . . ?
C2 C10 H10B 109.5 . . ?
C2 C10 H10C 109.5 . . ?
H10A C10 H10B 109.5 . . ?
H10A C10 H10C 109.5 . . ?
H10B C10 H10C 109.5 . . ?
C4 C11 H11 118.8 . . ?
C12 C11 C4 122.34(13) . . ?
C12 C11 H11 118.8 . . ?
C11 C12 H12 120.4 . . ?
C13 C12 C11 119.19(13) . . ?
C13 C12 H12 120.4 . . ?
C12 C13 H13 120.3 . . ?
C12 C13 C14 119.37(13) . . ?
C14 C13 H13 120.3 . . ?
C5 C14 H14 118.5 . . ?
C13 C14 C5 122.95(14) . . ?
C13 C14 H14 118.5 . . ?
H2A O2 H2B 104.5 . . ?

loop_
_geom_bond_atom_site_label_1
_geom_bond_atom_site_label_2
_geom_bond_distance
_geom_bond_site_symmetry_2
_geom_bond_publ_flag
O1 C1 1.2229(17) . ?
N1 C1 1.3500(18) . ?
N1 C2 1.4727(17) . ?
N1 C9 1.4466(18) . ?
N2 C1 1.4066(18) . ?
N2 C3 1.3974(17) . ?
N2 C8 1.4701(18) . ?
N3 C3 1.2605(19) . ?
N3 H3 0.862(10) . ?
C2 C3 1.5227(19) . ?
C2 C4 1.5471(18) . ?
C2 C10 1.5232(19) . ?
C4 C5 1.4244(19) . ?
C4 C11 1.3959(19) . ?
C5 C6 1.5357(19) . ?
C5 C14 1.4005(19) . ?
C6 H6A 0.9900 . ?
C6 H6B 0.9900 . ?
C6 C7 1.5519(19) . ?
C7 H7A 0.9900 . ?
C7 H7B 0.9900 . ?
C7 C8 1.533(2) . ?
C8 H8A 0.9900 . ?
C8 H8B 0.9900 . ?
C9 H9A 0.9800 . ?
C9 H9B 0.9800 . ?
C9 H9C 0.9800 . ?
C10 H10A 0.9800 . ?
C10 H10B 0.9800 . ?
C10 H10C 0.9800 . ?
C11 H11 0.9500 . ?
C11 C12 1.388(2) . ?
C12 H12 0.9500 . ?
C12 C13 1.380(2) . ?
C13 H13 0.9500 . ?
C13 C14 1.388(2) . ?
C14 H14 0.9500 . ?
O2 H2A 0.8699 . ?
O2 H2B 0.8699 . ?

loop_
_geom_hbond_atom_site_label_D
_geom_hbond_atom_site_label_H
_geom_hbond_atom_site_label_A
_geom_hbond_distance_DH
_geom_hbond_distance_HA
_geom_hbond_distance_DA
_geom_hbond_angle_DHA
_geom_hbond_site_symmetry_A
_geom_hbond_publ_flag
O2 H2A N3 0.87 2.05 2.9037(17) 167.9 3_756 yes
O2 H2B O1 0.87 2.03 2.8834(15) 167.6 . yes
N3 H3 O2 0.862(10) 2.080(10) 2.9407(18) 176(3) 4_565 yes
